data_1560340
loop_
_publ_author_name
'Kariem, Mukaddus'
'Yawer, Mohd'
'Kumar, Manesh'
'Nawaz Sheikh, Haq'
'Sood, Puneet'
'Kolekar, Sanjay S.'

_publ_section_title
;
 Self-assembly of coordination polymers of Pr(III), Nd(III), Tb(III),
 Dy(III) and Ho(III) with 5-hydroxyisophthalic acid and adipic acid:
 Syntheses, structures, porosity, luminescence and magnetic properties
;
_journal_name_full 'Journal of Solid State Chemistry'
_journal_page_first 61
_journal_page_last 69
_journal_paper_doi 10.1016/j.jssc.2017.08.001
_journal_volume 255
_journal_year 2017
_chemical_formula_moiety 'C11 H12 O9 Tb, H2 O'
_chemical_formula_sum 'C11 H14 O10 Tb'
_chemical_formula_weight 465.14
_space_group_crystal_system monoclinic
_space_group_IT_number 15
_space_group_name_Hall '-C 2yc'
_space_group_name_H-M_alt 'C 1 2/c 1'
_atom_sites_solution_hydrogens geom
_atom_sites_solution_primary direct
_atom_sites_solution_secondary difmap
_cell_angle_alpha 90.00
_cell_angle_beta 97.841(3)
_cell_angle_gamma 90.00
_cell_formula_units_Z 8
_cell_length_a 15.4577(5)
_cell_length_b 9.0686(2)
_cell_length_c 19.3467(6)
_cell_measurement_reflns_used 2976
_cell_measurement_temperature 150.00(10)
_cell_measurement_theta_max 27.9730
_cell_measurement_theta_min 2.5880
_cell_volume 2686.66(14)
_computing_cell_refinement
;
CrysAlisPro, Agilent Technologies,
Version 1.171.37.33d (release 23-04-2014 CrysAlis171 .NET)
(compiled Apr 23 2014,17:37:27)
;
_computing_data_collection
;
CrysAlisPro, Agilent Technologies,
Version 1.171.37.33d (release 23-04-2014 CrysAlis171 .NET)
(compiled Apr 23 2014,17:37:27)
;
_computing_data_reduction
;
CrysAlisPro, Agilent Technologies,
Version 1.171.37.33d (release 23-04-2014 CrysAlis171 .NET)
(compiled Apr 23 2014,17:37:27)
;
_computing_molecular_graphics
;
O. V. Dolomanov, L. J. Bourhis, R. J. Gildea, J. A. K. Howard and H. Puschmann,
OLEX2: a complete structure solution, refinement and analysis program.
J. Appl. Cryst. (2009). 42, 339-341.
;
_computing_publication_material
;
O. V. Dolomanov, L. J. Bourhis, R. J. Gildea, J. A. K. Howard and H. Puschmann,
OLEX2: a complete structure solution, refinement and analysis program.
J. Appl. Cryst. (2009). 42, 339-341.
;
_computing_structure_refinement
;
SHELXL, G.M. Sheldrick, Acta Cryst.
(2008). A64, 112-122
;
_computing_structure_solution
;
SHELXS, G.M. Sheldrick, Acta Cryst.
(2008). A64, 112-122
;
_diffrn_ambient_environment N~2~
_diffrn_ambient_temperature 150.00(10)
_diffrn_detector 'CCD plate'
_diffrn_detector_area_resol_mean 7.9987
_diffrn_detector_type Eos
_diffrn_measured_fraction_theta_full 0.9881
_diffrn_measured_fraction_theta_max 0.9881
_diffrn_measurement_details
;
#__ type_ start__ end____ width___ exp.time_
  1 omega   54.00  120.00   1.0000    1.6500
omega____ theta____ kappa____ phi______ frames
    -       26.9215  178.0000    0.0000 66

#__ type_ start__ end____ width___ exp.time_
  2 omega  -57.00  111.00   1.0000    1.6500
omega____ theta____ kappa____ phi______ frames
    -       26.9215    0.0000  -60.0000 168
;
_diffrn_measurement_device 'four-circle diffractometer'
_diffrn_measurement_device_type 'SuperNova, Dual, Cu at zero, Eos'
_diffrn_measurement_method '\w scans'
_diffrn_orient_matrix_UB_11 0.0411495000
_diffrn_orient_matrix_UB_12 -0.0283559000
_diffrn_orient_matrix_UB_13 0.0147729000
_diffrn_orient_matrix_UB_21 0.0085189000
_diffrn_orient_matrix_UB_22 -0.0218346000
_diffrn_orient_matrix_UB_23 -0.0336130000
_diffrn_orient_matrix_UB_31 0.0194824000
_diffrn_orient_matrix_UB_32 0.0695717000
_diffrn_orient_matrix_UB_33 -0.0045455000
_diffrn_radiation_monochromator mirror
_diffrn_radiation_probe x-ray
_diffrn_radiation_type 'Mo K\a'
_diffrn_radiation_wavelength 0.71073
_diffrn_reflns_av_R_equivalents 0.0274
_diffrn_reflns_av_unetI/netI 0.0492
_diffrn_reflns_limit_h_max 20
_diffrn_reflns_limit_h_min -10
_diffrn_reflns_limit_k_max 11
_diffrn_reflns_limit_k_min -9
_diffrn_reflns_limit_l_max 24
_diffrn_reflns_limit_l_min -24
_diffrn_reflns_number 4760
_diffrn_reflns_theta_full 28.25
_diffrn_reflns_theta_max 28.25
_diffrn_reflns_theta_min 2.13
_diffrn_source 'SuperNova (Mo) X-ray Source'
_exptl_absorpt_coefficient_mu 5.318
_exptl_absorpt_correction_T_max 0.666
_exptl_absorpt_correction_T_min 0.530
_exptl_absorpt_correction_type gaussian
_exptl_absorpt_process_details
;
CrysAlisPro, Agilent Technologies,
Version 1.171.37.33d (release 23-04-2014 CrysAlis171 .NET)
(compiled Apr 23 2014,17:37:27)
Numerical absorption correction based on gaussian integration over
			a multifaceted crystal model
Empirical absorption correction using spherical harmonics,
 implemented in SCALE3 ABSPACK scaling algorithm.
;
_exptl_crystal_density_diffrn 2.300
_exptl_crystal_density_method 'not measured'
_exptl_crystal_description
;
;
_exptl_crystal_F_000 1800
_exptl_crystal_size_max 0.1744
_exptl_crystal_size_mid 0.1347
_exptl_crystal_size_min 0.1054
_refine_diff_density_max 0.974
_refine_diff_density_min -0.999
_refine_diff_density_rms 0.222
_refine_ls_extinction_method none
_refine_ls_goodness_of_fit_ref 1.069
_refine_ls_hydrogen_treatment mixed
_refine_ls_matrix_type full
_refine_ls_number_parameters 209
_refine_ls_number_reflns 2945
_refine_ls_number_restraints 0
_refine_ls_restrained_S_all 1.069
_refine_ls_R_factor_all 0.0340
_refine_ls_R_factor_gt 0.0296
_refine_ls_shift/su_max 0.002
_refine_ls_shift/su_mean 0.000
_refine_ls_structure_factor_coef Fsqd
_refine_ls_weighting_details 'calc w=1/[\s^2^(Fo^2^)+(0.0349P)^2^+0.0000P] where P=(Fo^2^+2Fc^2^)/3'
_refine_ls_weighting_scheme calc
_refine_ls_wR_factor_gt 0.0748
_refine_ls_wR_factor_ref 0.0788
_reflns_number_gt 2619
_reflns_number_total 2945
_reflns_threshold_expression >2sigma(I)
_cod_data_source_file mmc4.cif
_cod_data_source_block f2_lt_mo
_cod_original_cell_volume 2686.67(13)
_cod_database_code 1560340
_chemical_oxdiff_formula 'C88 H112 O80 Tb8 '
_reflns_odcompleteness_completeness 98.81
_reflns_odcompleteness_iscentric 1
_reflns_odcompleteness_theta 26.32

loop_
_space_group_symop_id
_space_group_symop_operation_xyz
1 'x, y, z'
2 '-x, y, -z+1/2'
3 'x+1/2, y+1/2, z'
4 '-x+1/2, y+1/2, -z+1/2'
5 '-x, -y, -z'
6 'x, -y, z-1/2'
7 '-x+1/2, -y+1/2, -z'
8 'x+1/2, -y+1/2, z-1/2'

loop_
_atom_site_label
_atom_site_type_symbol
_atom_site_fract_x
_atom_site_fract_y
_atom_site_fract_z
_atom_site_U_iso_or_equiv
_atom_site_adp_type
_atom_site_occupancy
_atom_site_symmetry_multiplicity
_atom_site_calc_flag
_atom_site_refinement_flags
_atom_site_disorder_assembly
_atom_site_disorder_group
Tb1 Tb 0.555503(13) 0.17274(2) 0.460393(11) 0.00871(9) Uani 1 1 d . . .
O2 O 0.5805(2) 0.1833(3) 0.33729(18) 0.0141(7) Uani 1 1 d . . .
O3 O 0.5913(2) 0.1357(3) 0.08560(17) 0.0139(7) Uani 1 1 d . . .
O8 O 0.5307(2) -0.0821(3) 0.44087(17) 0.0139(7) Uani 1 1 d . . .
O4 O 0.6526(2) -0.0737(3) 0.05489(17) 0.0159(7) Uani 1 1 d . . .
O13 O 0.5071(3) 0.3132(4) 0.5554(2) 0.0329(11) Uani 1 1 d . . .
O11 O 0.4938(2) 0.3997(4) 0.40753(18) 0.0191(8) Uani 1 1 d G . .
H11A H 0.4735 0.4039 0.3645 0.029 Uiso 1 1 d G . .
H11B H 0.4907 0.4845 0.4258 0.029 Uiso 1 1 d G . .
O21 O 0.9065(2) -0.0962(4) 0.26238(19) 0.0220(8) Uani 1 1 d . . .
H21 H 0.9140 -0.1589 0.2333 0.033 Uiso 1 1 calc R . .
C20 C 0.6546(3) 0.1167(5) 0.3502(2) 0.0126(9) Uani 1 1 d . . .
O5 O 0.6864(2) 0.0877(4) 0.41174(18) 0.0221(8) Uani 1 1 d . . .
C6 C 0.6442(3) 0.0288(5) 0.0966(2) 0.0123(9) Uani 1 1 d . . .
O12 O 0.6638(3) 0.3582(4) 0.4857(3) 0.0366(12) Uani 1 1 d G . .
H12A H 0.7146 0.3299 0.5027 0.055 Uiso 1 1 d G . .
H12B H 0.6557 0.4461 0.4986 0.055 Uiso 1 1 d G . .
C19 C 0.7842(3) 0.0132(5) 0.3035(3) 0.0176(10) Uani 1 1 d . . .
H19 H 0.8137 0.0104 0.3487 0.021 Uiso 1 1 calc R . .
C17 C 0.7782(3) -0.0380(5) 0.1807(3) 0.0146(10) Uani 1 1 d . . .
H17 H 0.8035 -0.0779 0.1440 0.018 Uiso 1 1 calc R . .
C15 C 0.6571(3) 0.0801(5) 0.2240(3) 0.0159(10) Uani 1 1 d . . .
H15 H 0.6019 0.1225 0.2159 0.019 Uiso 1 1 calc R . .
C16 C 0.6963(3) 0.0243(5) 0.1685(2) 0.0134(10) Uani 1 1 d . . .
C14 C 0.7007(3) 0.0720(5) 0.2905(3) 0.0157(10) Uani 1 1 d . . .
C18 C 0.8233(3) -0.0413(5) 0.2484(3) 0.0162(10) Uani 1 1 d . . .
C7 C 0.4723(4) 0.2105(6) 0.5857(3) 0.0191(11) Uani 1 1 d . . .
O22 O 0.6882(5) 0.6454(6) 0.5161(4) 0.079(2) Uani 1 1 d G . .
H22A H 0.7317 0.6987 0.5099 0.118 Uiso 1 1 d G . .
H22B H 0.6662 0.6765 0.5512 0.118 Uiso 1 1 d G . .
C9 C 0.4400(4) 0.2366(6) 0.6546(3) 0.0235(12) Uani 1 1 d . . .
H9A H 0.3982 0.1606 0.6622 0.028 Uiso 1 1 calc R . .
H9B H 0.4103 0.3310 0.6534 0.028 Uiso 1 1 calc R . .
C10 C 0.5140(4) 0.2356(7) 0.7146(3) 0.0321(14) Uani 1 1 d . . .
H10A H 0.5497 0.1490 0.7103 0.038 Uiso 1 1 calc R . .
H10B H 0.5503 0.3216 0.7105 0.038 Uiso 1 1 calc R . .

loop_
_atom_site_aniso_label
_atom_site_aniso_U_11
_atom_site_aniso_U_22
_atom_site_aniso_U_33
_atom_site_aniso_U_23
_atom_site_aniso_U_13
_atom_site_aniso_U_12
Tb1 0.01011(14) 0.00964(14) 0.00619(13) 0.00051(8) 0.00045(9) -0.00200(8)
O2 0.0144(18) 0.0180(17) 0.0108(18) -0.0001(13) 0.0051(14) 0.0028(13)
O3 0.0150(18) 0.0131(15) 0.0121(17) -0.0014(14) -0.0038(13) 0.0040(14)
O8 0.0161(17) 0.0115(16) 0.0131(17) -0.0003(14) -0.0015(14) -0.0015(13)
O4 0.0193(18) 0.0185(17) 0.0087(17) -0.0054(14) -0.0018(13) 0.0049(14)
O13 0.072(3) 0.0118(19) 0.019(2) -0.0029(15) 0.024(2) -0.0062(18)
O11 0.032(2) 0.0088(16) 0.0145(18) -0.0016(14) -0.0055(16) 0.0044(15)
O21 0.0156(18) 0.032(2) 0.018(2) -0.0023(16) 0.0003(15) 0.0092(16)
C20 0.013(2) 0.015(2) 0.011(2) -0.0022(19) 0.0038(18) -0.0047(19)
O5 0.0131(18) 0.041(2) 0.0124(18) 0.0029(17) 0.0013(14) 0.0042(16)
C6 0.014(2) 0.017(2) 0.007(2) 0.0005(18) 0.0032(18) 0.0002(19)
O12 0.019(2) 0.0155(18) 0.069(3) 0.008(2) -0.017(2) -0.0095(16)
C19 0.016(2) 0.022(3) 0.014(2) 0.002(2) -0.0017(19) 0.002(2)
C17 0.014(2) 0.012(2) 0.017(3) -0.0021(19) -0.0013(19) 0.0003(19)
C15 0.012(2) 0.016(2) 0.020(3) 0.001(2) 0.0019(19) 0.003(2)
C16 0.012(2) 0.015(2) 0.012(2) -0.0018(19) -0.0015(18) -0.0020(19)
C14 0.018(3) 0.015(2) 0.015(3) -0.0009(19) 0.007(2) -0.001(2)
C18 0.013(2) 0.016(2) 0.019(3) -0.001(2) 0.000(2) 0.0025(19)
C7 0.029(3) 0.015(2) 0.012(3) -0.001(2) 0.000(2) 0.000(2)
O22 0.083(5) 0.036(3) 0.135(7) -0.032(3) 0.077(5) -0.018(3)
C9 0.033(3) 0.027(3) 0.011(3) -0.004(2) 0.008(2) -0.005(3)
C10 0.043(4) 0.043(4) 0.011(3) 0.003(2) 0.005(3) 0.017(3)

loop_
_atom_type_symbol
_atom_type_description
_atom_type_scat_dispersion_real
_atom_type_scat_dispersion_imag
_atom_type_scat_source
C C 0.0033 0.0016 'International Tables Vol C Tables 4.2.6.8 and 6.1.1.4'
H H 0.0000 0.0000 'International Tables Vol C Tables 4.2.6.8 and 6.1.1.4'
O O 0.0106 0.0060 'International Tables Vol C Tables 4.2.6.8 and 6.1.1.4'
Tb Tb -0.1723 4.1537 'International Tables Vol C Tables 4.2.6.8 and 6.1.1.4'

loop_
_exptl_crystal_face_index_h
_exptl_crystal_face_index_k
_exptl_crystal_face_index_l
_exptl_crystal_face_perp_dist
_exptl_oxdiff_crystal_face_indexfrac_h
_exptl_oxdiff_crystal_face_indexfrac_k
_exptl_oxdiff_crystal_face_indexfrac_l
_exptl_oxdiff_crystal_face_x
_exptl_oxdiff_crystal_face_y
_exptl_oxdiff_crystal_face_z
10 11 2 0.0831 10.0002 11.0001 1.9999 0.1291 -0.2222 0.9510
-22 1 2 0.0633 -22.0000 1.0000 2.0003 -0.9041 -0.2765 -0.3681
10 10 -11 0.0879 10.0001 10.0000 -11.0001 -0.0346 0.2366 0.9405
6 -3 24 0.0572 6.0001 -3.0000 23.9999 0.6865 -0.6901 -0.2009
-5 1 27 0.0563 -4.9998 1.0000 27.0000 0.1648 -0.9720 -0.1506
21 3 -1 0.0574 21.0001 3.0000 -1.0003 0.7643 0.1470 0.6224
12 -11 3 0.0537 11.9999 -11.0001 2.9999 0.8500 0.2416 -0.5451
-17 8 -1 0.0386 -16.9999 8.0001 -0.9998 -0.9412 -0.2859 0.2299
-10 -11 -2 0.0831 -10.0002 -11.0001 -1.9999 -0.1291 0.2222 -0.9510
-3 -1 -26 0.0705 -3.0002 -1.0000 -25.9999 -0.4792 0.8702 -0.0098
4 -2 -27 0.0723 3.9998 -2.0000 -27.0000 -0.1776 0.9853 0.0615

loop_
_geom_angle_atom_site_label_1
_geom_angle_atom_site_label_2
_geom_angle_atom_site_label_3
_geom_angle
_geom_angle_site_symmetry_1
_geom_angle_site_symmetry_3
O2 Tb1 Tb1 122.36(7) . 5_656
O2 Tb1 O8 152.00(11) . 5_656
O2 Tb1 C20 27.01(12) . .
O2 Tb1 O5 53.10(11) . .
O2 Tb1 C7 160.64(13) . .
O3 Tb1 Tb1 65.64(8) 2_655 5_656
O3 Tb1 O2 84.84(12) 2_655 .
O3 Tb1 O8 70.60(11) 2_655 5_656
O3 Tb1 O8 70.86(11) 2_655 .
O3 Tb1 O4 135.56(11) 2_655 6_556
O3 Tb1 O13 88.87(15) 2_655 .
O3 Tb1 O11 70.04(12) 2_655 .
O3 Tb1 C20 106.43(13) 2_655 .
O3 Tb1 O5 127.69(12) 2_655 .
O3 Tb1 O12 142.87(13) 2_655 .
O3 Tb1 C7 79.54(14) 2_655 .
O8 Tb1 Tb1 34.80(7) 5_656 5_656
O8 Tb1 Tb1 39.00(8) . 5_656
O8 Tb1 O2 85.82(11) . .
O8 Tb1 O8 73.79(12) . 5_656
O8 Tb1 O4 79.93(11) . 6_556
O8 Tb1 O13 124.88(12) . .
O8 Tb1 O11 135.53(11) . .
O8 Tb1 C20 151.28(12) 5_656 .
O8 Tb1 C20 78.29(13) . .
O8 Tb1 O5 75.94(12) . .
O8 Tb1 O12 144.98(13) . .
O8 Tb1 C7 99.64(13) . .
O8 Tb1 C7 25.85(12) 5_656 .
O4 Tb1 Tb1 70.52(8) 6_556 5_656
O4 Tb1 O2 126.28(11) 6_556 .
O4 Tb1 O8 69.49(11) 6_556 5_656
O4 Tb1 O13 81.03(14) 6_556 .
O4 Tb1 O11 144.34(11) 6_556 .
O4 Tb1 C20 99.29(13) 6_556 .
O4 Tb1 O5 73.19(11) 6_556 .
O4 Tb1 C7 73.07(13) 6_556 .
O13 Tb1 Tb1 85.88(9) . 5_656
O13 Tb1 O2 144.38(11) . .
O13 Tb1 O8 51.08(11) . 5_656
O13 Tb1 C20 156.05(13) . .
O13 Tb1 O5 143.42(15) . .
O13 Tb1 C7 25.25(12) . .
O11 Tb1 Tb1 131.52(9) . 5_656
O11 Tb1 O2 70.44(11) . .
O11 Tb1 O8 111.37(12) . 5_656
O11 Tb1 O13 74.45(13) . .
O11 Tb1 C20 93.23(13) . .
O11 Tb1 O5 113.48(13) . .
O11 Tb1 C7 93.33(13) . .
C20 Tb1 Tb1 117.01(10) . 5_656
C20 Tb1 C7 172.35(14) . .
O5 Tb1 Tb1 108.65(9) . 5_656
O5 Tb1 O8 135.10(11) . 5_656
O5 Tb1 C20 26.17(12) . .
O5 Tb1 C7 146.23(13) . .
O12 Tb1 Tb1 143.79(12) . 5_656
O12 Tb1 O2 88.43(15) . .
O12 Tb1 O8 119.24(15) . 5_656
O12 Tb1 O4 75.88(13) . 6_556
O12 Tb1 O13 75.80(17) . .
O12 Tb1 O11 73.30(13) . .
O12 Tb1 C20 81.04(17) . .
O12 Tb1 O5 73.07(15) . .
O12 Tb1 C7 97.11(17) . .
C7 Tb1 Tb1 60.64(10) . 5_656
C20 O2 Tb1 92.7(3) . .
C6 O3 Tb1 137.9(3) . 2_655
Tb1 O8 Tb1 106.21(12) . 5_656
C7 O8 Tb1 163.0(3) 5_656 .
C7 O8 Tb1 90.7(3) 5_656 5_656
C6 O4 Tb1 131.9(3) . 6
C7 O13 Tb1 99.2(3) . .
O2 C20 Tb1 60.3(2) . .
O2 C20 C14 118.9(4) . .
O5 C20 Tb1 60.3(2) . .
O5 C20 O2 120.4(4) . .
O5 C20 C14 120.7(4) . .
C14 C20 Tb1 173.6(3) . .
C20 O5 Tb1 93.5(3) . .
O3 C6 C16 115.2(4) . .
O4 C6 O3 125.6(4) . .
O4 C6 C16 119.0(4) . .
C18 C19 C14 119.4(5) . .
C16 C17 C18 120.0(5) . .
C14 C15 C16 119.5(4) . .
C17 C16 C6 122.1(4) . .
C17 C16 C15 120.1(4) . .
C15 C16 C6 117.8(4) . .
C19 C14 C20 119.7(5) . .
C15 C14 C20 119.0(4) . .
C15 C14 C19 121.1(5) . .
O21 C18 C19 118.2(4) . .
O21 C18 C17 121.9(4) . .
C19 C18 C17 119.9(4) . .
O8 C7 Tb1 63.4(3) 5_656 .
O8 C7 C9 120.3(5) 5_656 .
O13 C7 Tb1 55.6(3) . .
O13 C7 O8 118.9(5) . 5_656
O13 C7 C9 120.7(5) . .
C9 C7 Tb1 173.0(4) . .
C7 C9 C10 111.8(5) . .
C10 C10 C9 114.9(7) 2_656 .

loop_
_geom_bond_atom_site_label_1
_geom_bond_atom_site_label_2
_geom_bond_distance
_geom_bond_site_symmetry_2
Tb1 Tb1 3.9782(4) 5_656
Tb1 O2 2.466(3) .
Tb1 O3 2.346(3) 2_655
Tb1 O8 2.607(3) 5_656
Tb1 O8 2.364(3) .
Tb1 O4 2.378(3) 6_556
Tb1 O13 2.436(4) .
Tb1 O11 2.434(3) .
Tb1 C20 2.836(5) .
Tb1 O5 2.468(3) .
Tb1 O12 2.376(4) .
Tb1 C7 2.915(5) .
O2 C20 1.289(6) .
O3 Tb1 2.346(3) 2_655
O3 C6 1.267(5) .
O8 Tb1 2.607(3) 5_656
O8 C7 1.271(6) 5_656
O4 Tb1 2.378(3) 6
O4 C6 1.249(5) .
O13 C7 1.260(6) .
O21 C18 1.370(5) .
C20 O5 1.253(6) .
C20 C14 1.493(6) .
C6 C16 1.509(6) .
C19 C14 1.387(7) .
C19 C18 1.386(7) .
C17 C16 1.378(6) .
C17 C18 1.397(7) .
C15 C16 1.398(7) .
C15 C14 1.371(7) .
C7 O8 1.271(6) 5_656
C7 C9 1.505(7) .
C9 C10 1.514(8) .
C10 C10 1.491(10) 2_656

loop_
_geom_hbond_atom_site_label_D
_geom_hbond_atom_site_label_H
_geom_hbond_atom_site_label_A
_geom_hbond_distance_DH
_geom_hbond_distance_HA
_geom_hbond_distance_DA
_geom_hbond_angle_DHA
_geom_hbond_site_symmetry_A
O11 H11B O13 0.85 1.87 2.701(5) 165.3 5_666
O21 H21 O2 0.82 1.99 2.804(5) 174.1 4_645
O12 H12A O5 0.85 2.22 2.880(5) 133.9 7_656
O12 H12B O22 0.85 1.89 2.685(6) 154.4 .
O22 H22A O22 0.85 1.99 2.821(11) 166.4 7_666
